data_1562418
loop_
_publ_author_name
'Fucci, Rosa'
'Vande Velde, Christophe M. L.'

_publ_section_title
;
 Strategic design and synthesis of star-shaped organic linkers for
 mesoporous MOFs.
;
_journal_issue 0
_journal_name_full 'Faraday discussions'
_journal_page_first 97
_journal_page_last 111
_journal_paper_doi 10.1039/d1fd00026h
_journal_volume 231
_journal_year 2021
_chemical_formula_moiety 'C7 H4 Cl N S'
_chemical_formula_sum 'C7 H4 Cl N S'
_chemical_formula_weight 169.62
_chemical_name_systematic 'Z-3-chloro-3-(2-thienyl)-2-propenenitrile '
_space_group_crystal_system orthorhombic
_space_group_IT_number 19
_space_group_name_Hall 'P 2ac 2ab'
_space_group_name_H-M_alt 'P 21 21 21'
_atom_sites_solution_hydrogens geom
_atom_sites_solution_primary direct
_atom_sites_solution_secondary difmap
_audit_creation_method SHELXL-2018/3
_audit_update_record
;
2021-03-04 deposited with the CCDC.	2021-05-04 downloaded from the CCDC.
;
_cell_angle_alpha 90
_cell_angle_beta 90
_cell_angle_gamma 90
_cell_formula_units_Z 4
_cell_length_a 5.8020(6)
_cell_length_b 8.7244(10)
_cell_length_c 15.0040(19)
_cell_measurement_reflns_used 5490
_cell_measurement_temperature 293(2)
_cell_measurement_theta_max 63.46
_cell_measurement_theta_min 5.85
_cell_volume 759.49(15)
_computing_cell_refinement HKL3000
_computing_data_collection 'CrystalClear 2.0'
_computing_data_reduction HKL3000
_computing_structure_refinement 'SHELXL-2018/3 (Sheldrick, 2018)'
_computing_structure_solution 'SHELXD 2013/2 (Sheldrick, 2013)'
_diffrn_ambient_temperature 293(2)
_diffrn_measured_fraction_theta_full 0.780
_diffrn_measured_fraction_theta_max 0.739
_diffrn_measurement_device_type 'Rigaku RAPID II'
_diffrn_measurement_method \w-scans
_diffrn_radiation_type CuK\a
_diffrn_radiation_wavelength 1.54187
_diffrn_reflns_av_R_equivalents 0.0434
_diffrn_reflns_av_unetI/netI 0.0314
_diffrn_reflns_Laue_measured_fraction_full 0.780
_diffrn_reflns_Laue_measured_fraction_max 0.739
_diffrn_reflns_limit_h_max 6
_diffrn_reflns_limit_h_min -6
_diffrn_reflns_limit_k_max 6
_diffrn_reflns_limit_k_min -8
_diffrn_reflns_limit_l_max 17
_diffrn_reflns_limit_l_min -10
_diffrn_reflns_number 2252
_diffrn_reflns_point_group_measured_fraction_full 0.703
_diffrn_reflns_point_group_measured_fraction_max 0.659
_diffrn_reflns_theta_full 67.687
_diffrn_reflns_theta_max 71.623
_diffrn_reflns_theta_min 5.867
_diffrn_source microsource
_exptl_absorpt_coefficient_mu 6.328
_exptl_absorpt_correction_T_max 1.5235
_exptl_absorpt_correction_T_min 0.7711
_exptl_absorpt_correction_type multi-scan
_exptl_absorpt_process_details 'SCALEPACK (Otwinowski & Minor, 1997)'
_exptl_crystal_colour colourless
_exptl_crystal_density_diffrn 1.483
_exptl_crystal_density_meas ?
_exptl_crystal_density_method 'not measured'
_exptl_crystal_description needle
_exptl_crystal_F_000 344
_exptl_crystal_recrystallization_method 'Re-crystallisation from solvent: dichloromethane'
_exptl_crystal_size_max 0.2
_exptl_crystal_size_mid 0.1
_exptl_crystal_size_min 0.05
_refine_diff_density_max 0.278
_refine_diff_density_min -0.275
_refine_diff_density_rms 0.063
_refine_ls_abs_structure_details
;
 Refined as an inversion twin.
;
_refine_ls_abs_structure_Flack 0.21(8)
_refine_ls_extinction_method none
_refine_ls_goodness_of_fit_ref 1.085
_refine_ls_hydrogen_treatment constr
_refine_ls_matrix_type full
_refine_ls_number_parameters 109
_refine_ls_number_reflns 980
_refine_ls_number_restraints 18
_refine_ls_restrained_S_all 1.077
_refine_ls_R_factor_all 0.0544
_refine_ls_R_factor_gt 0.0510
_refine_ls_shift/su_max 0.000
_refine_ls_shift/su_mean 0.000
_refine_ls_structure_factor_coef Fsqd
_refine_ls_weighting_details 'w=1/[\s^2^(Fo^2^)+(0.1136P)^2^+0.3248P] where P=(Fo^2^+2Fc^2^)/3'
_refine_ls_weighting_scheme calc
_refine_ls_wR_factor_gt 0.1590
_refine_ls_wR_factor_ref 0.1673
_reflns_Friedel_coverage 0.483
_reflns_Friedel_fraction_full 0.585
_reflns_Friedel_fraction_max 0.539
_reflns_number_gt 918
_reflns_number_total 980
_reflns_threshold_expression 'I > 2\s(I)'
_cod_data_source_file d1fd00026h2.cif
_cod_data_source_block s2nh2
_cod_depositor_comments
;
The following automatic conversions were performed:

data item '_exptl_crystal_density_meas' value 'not measured' was
changed to '?' -- the value is perceived as not measured.

Automatic conversion script
Id: cif_fix_values 7556 2019-12-06 15:28:31Z antanas 

 Adding full bibliography for 1562413--1562418.cif.
;
_cod_database_code 1562418
_shelx_shelxl_version_number 2018/3
_shelx_space_group_comment
;
The symmetry employed for this shelxl refinement is uniquely defined
by the following loop, which should always be used as a source of
symmetry information in preference to the above space-group names.
They are only intended as comments.
;

loop_
_space_group_symop_operation_xyz
'x, y, z'
'-x+1/2, -y, z+1/2'
'x+1/2, -y+1/2, -z'
'-x, y+1/2, -z+1/2'

loop_
_atom_site_label
_atom_site_type_symbol
_atom_site_fract_x
_atom_site_fract_y
_atom_site_fract_z
_atom_site_U_iso_or_equiv
_atom_site_adp_type
_atom_site_occupancy
_atom_site_site_symmetry_order
_atom_site_calc_flag
_atom_site_refinement_flags_posn
_atom_site_refinement_flags_adp
_atom_site_refinement_flags_occupancy
_atom_site_disorder_assembly
_atom_site_disorder_group
S1 S 1.1555(7) 0.6844(6) 0.6613(4) 0.0688(11) Uani 0.627(7) 1 d D . P A 1
C2 C 1.0075(10) 0.5313(9) 0.6175(4) 0.0571(17) Uani 0.627(7) 1 d D . P A 1
C3 C 0.809(4) 0.580(4) 0.577(2) 0.075(2) Uani 0.627(7) 1 d D . P A 1
H3A H 0.702469 0.513686 0.551519 0.090 Uiso 0.627(7) 1 calc R U P A 1
C4 C 0.781(7) 0.742(3) 0.579(3) 0.069(5) Uani 0.627(7) 1 d D . P A 1
H4 H 0.659930 0.794328 0.551629 0.083 Uiso 0.627(7) 1 calc R U P A 1
C5 C 0.952(9) 0.811(4) 0.626(4) 0.079(6) Uani 0.627(7) 1 d D . P A 1
H5 H 0.958323 0.916244 0.636743 0.094 Uiso 0.627(7) 1 calc R U P A 1
S1B S 0.7574(15) 0.5763(15) 0.5660(9) 0.075(2) Uani 0.373(7) 1 d D . P A 2
C2B C 1.0075(10) 0.5313(9) 0.6175(4) 0.0571(17) Uani 0.373(7) 1 d D . P A 2
C3B C 1.114(6) 0.659(4) 0.650(3) 0.0688(11) Uani 0.373(7) 1 d D . P A 2
H3B H 1.259021 0.657898 0.676468 0.083 Uiso 0.373(7) 1 calc R U P A 2
C4B C 0.981(15) 0.795(6) 0.639(8) 0.079(6) Uani 0.373(7) 1 d D . P A 2
H4B H 1.026940 0.891911 0.657845 0.094 Uiso 0.373(7) 1 calc R U P A 2
C5B C 0.779(12) 0.765(4) 0.597(5) 0.069(5) Uani 0.373(7) 1 d D . P A 2
H5B H 0.665226 0.838239 0.586087 0.083 Uiso 0.373(7) 1 calc R U P A 2
Cl1 Cl 0.9143(5) 0.2372(4) 0.5769(7) 0.0763(14) Uani 0.94(3) 1 d . . P A 1
Cl1B Cl 0.898(8) 0.247(7) 0.613(8) 0.0763(14) Uani 0.06(3) 1 d . . P A 2
N1 N 1.4076(11) 0.0534(12) 0.6836(5) 0.097(2) Uani 1 1 d . . . . .
C8 C 1.3479(11) 0.1748(12) 0.6741(5) 0.072(2) Uani 1 1 d . . . . .
C7 C 1.2815(10) 0.3298(10) 0.6657(4) 0.0635(18) Uani 1 1 d . . . . .
H7 H 1.377757 0.403981 0.690138 0.076 Uiso 1 1 calc R U . . .
C6 C 1.0884(10) 0.3773(9) 0.6248(3) 0.0571(17) Uani 1 1 d . . . . .

loop_
_atom_site_aniso_label
_atom_site_aniso_U_11
_atom_site_aniso_U_22
_atom_site_aniso_U_33
_atom_site_aniso_U_23
_atom_site_aniso_U_13
_atom_site_aniso_U_12
S1 0.060(2) 0.060(3) 0.086(2) -0.0049(16) -0.0086(15) 0.0009(13)
C2 0.045(3) 0.061(5) 0.065(3) 0.005(3) 0.004(3) -0.002(3)
C3 0.056(5) 0.080(4) 0.090(4) 0.005(3) -0.011(3) 0.010(4)
C4 0.064(4) 0.068(10) 0.074(17) -0.005(8) 0.000(8) 0.012(6)
C5 0.088(13) 0.068(9) 0.08(2) 0.003(11) 0.008(7) 0.000(6)
S1B 0.056(5) 0.080(4) 0.090(4) 0.005(3) -0.011(3) 0.010(4)
C2B 0.045(3) 0.061(5) 0.065(3) 0.005(3) 0.004(3) -0.002(3)
C3B 0.060(2) 0.060(3) 0.086(2) -0.0049(16) -0.0086(15) 0.0009(13)
C4B 0.088(13) 0.068(9) 0.08(2) 0.003(11) 0.008(7) 0.000(6)
C5B 0.064(4) 0.068(10) 0.074(17) -0.005(8) 0.000(8) 0.012(6)
Cl1 0.0609(10) 0.0682(17) 0.100(4) -0.0080(15) -0.0172(12) -0.0072(8)
Cl1B 0.0609(10) 0.0682(17) 0.100(4) -0.0080(15) -0.0172(12) -0.0072(8)
N1 0.078(4) 0.089(7) 0.125(5) 0.001(4) -0.023(4) 0.014(5)
C8 0.046(3) 0.085(8) 0.084(4) -0.003(4) -0.011(3) 0.010(4)
C7 0.055(3) 0.054(6) 0.081(4) -0.009(3) -0.011(3) 0.003(3)
C6 0.042(3) 0.069(5) 0.061(3) 0.002(3) 0.002(2) -0.004(3)

loop_
_atom_type_symbol
_atom_type_description
_atom_type_scat_dispersion_real
_atom_type_scat_dispersion_imag
_atom_type_scat_source
C C 0.0181 0.0091 'International Tables Vol C Tables 4.2.6.8 and 6.1.1.4'
Cl Cl 0.3639 0.7018 'International Tables Vol C Tables 4.2.6.8 and 6.1.1.4'
N N 0.0311 0.0180 'International Tables Vol C Tables 4.2.6.8 and 6.1.1.4'
S S 0.3331 0.5567 'International Tables Vol C Tables 4.2.6.8 and 6.1.1.4'
H H 0.0000 0.0000 'International Tables Vol C Tables 4.2.6.8 and 6.1.1.4'

loop_
_geom_angle_atom_site_label_1
_geom_angle_atom_site_label_2
_geom_angle_atom_site_label_3
_geom_angle
_geom_angle_site_symmetry_1
_geom_angle_site_symmetry_3
_geom_angle_publ_flag
C5 S1 C2 92.3(13) . . ?
C3 C2 C6 127.1(16) . . ?
C3 C2 S1 110.4(15) . . ?
C6 C2 S1 122.6(4) . . ?
C2 C3 C4 113(3) . . ?
C2 C3 H3A 123.3 . . ?
C4 C3 H3A 123.3 . . ?
C5 C4 C3 111(3) . . ?
C5 C4 H4 124.3 . . ?
C3 C4 H4 124.3 . . ?
C4 C5 S1 112(3) . . ?
C4 C5 H5 123.8 . . ?
S1 C5 H5 123.8 . . ?
C2B S1B C5B 92(2) . . ?
C3B C2B C6 126.4(17) . . ?
C3B C2B S1B 111.2(16) . . ?
C6 C2B S1B 122.4(6) . . ?
C2B C3B C4B 113(3) . . ?
C2B C3B H3B 123.4 . . ?
C4B C3B H3B 123.4 . . ?
C5B C4B C3B 111(5) . . ?
C5B C4B H4B 124.4 . . ?
C3B C4B H4B 124.4 . . ?
C4B C5B S1B 112(4) . . ?
C4B C5B H5B 124.1 . . ?
S1B C5B H5B 124.1 . . ?
N1 C8 C7 177.0(8) . . ?
C6 C7 C8 124.3(7) . . ?
C6 C7 H7 117.8 . . ?
C8 C7 H7 117.8 . . ?
C7 C6 C2 126.8(6) . . ?
C7 C6 C2B 126.8(6) . . ?
C7 C6 Cl1B 114(2) . . ?
C2B C6 Cl1B 115.6(19) . . ?
C7 C6 Cl1 117.2(6) . . ?
C2 C6 Cl1 116.0(4) . . ?

loop_
_geom_bond_atom_site_label_1
_geom_bond_atom_site_label_2
_geom_bond_distance
_geom_bond_site_symmetry_2
_geom_bond_publ_flag
S1 C5 1.704(17) . ?
S1 C2 1.718(8) . ?
C2 C3 1.369(18) . ?
C2 C6 1.428(9) . ?
C3 C4 1.43(4) . ?
C3 H3A 0.9300 . ?
C4 C5 1.358(16) . ?
C4 H4 0.9300 . ?
C5 H5 0.9300 . ?
S1B C2B 1.691(8) . ?
S1B C5B 1.72(2) . ?
C2B C3B 1.37(2) . ?
C2B C6 1.428(9) . ?
C3B C4B 1.42(4) . ?
C3B H3B 0.9300 . ?
C4B C5B 1.36(2) . ?
C4B H4B 0.9300 . ?
C5B H5B 0.9300 . ?
Cl1 C6 1.741(8) . ?
Cl1B C6 1.59(5) . ?
N1 C8 1.123(11) . ?
C8 C7 1.412(12) . ?
C7 C6 1.343(8) . ?
C7 H7 0.9300 . ?

loop_
_geom_torsion_atom_site_label_1
_geom_torsion_atom_site_label_2
_geom_torsion_atom_site_label_3
_geom_torsion_atom_site_label_4
_geom_torsion
_geom_torsion_site_symmetry_1
_geom_torsion_site_symmetry_2
_geom_torsion_site_symmetry_3
_geom_torsion_site_symmetry_4
_geom_torsion_publ_flag
C5 S1 C2 C3 0(3) . . . . ?
C5 S1 C2 C6 -180(3) . . . . ?
C6 C2 C3 C4 -178(2) . . . . ?
S1 C2 C3 C4 2(3) . . . . ?
C2 C3 C4 C5 -4(6) . . . . ?
C3 C4 C5 S1 4(7) . . . . ?
C2 S1 C5 C4 -2(5) . . . . ?
C5B S1B C2B C3B -6(4) . . . . ?
C5B S1B C2B C6 174(3) . . . . ?
C6 C2B C3B C4B -175(6) . . . . ?
S1B C2B C3B C4B 5(7) . . . . ?
C2B C3B C4B C5B -1(13) . . . . ?
C3B C4B C5B S1B -3(13) . . . . ?
C2B S1B C5B C4B 5(9) . . . . ?
C8 C7 C6 C2 177.1(6) . . . . ?
C8 C7 C6 C2B 177.1(6) . . . . ?
C8 C7 C6 Cl1B 19(5) . . . . ?
C8 C7 C6 Cl1 -1.6(10) . . . . ?
C3 C2 C6 C7 -178.7(19) . . . . ?
S1 C2 C6 C7 0.9(9) . . . . ?
C3 C2 C6 Cl1 0(2) . . . . ?
S1 C2 C6 Cl1 179.6(5) . . . . ?
C3B C2B C6 C7 1(3) . . . . ?
S1B C2B C6 C7 -178.6(8) . . . . ?
C3B C2B C6 Cl1B 159(6) . . . . ?
S1B C2B C6 Cl1B -20(5) . . . . ?
